data_1552946
loop_
_publ_author_name
'Yu, Haiyong'
'Zong, Yan'
'Xu, Tao'

_publ_section_title
;
 Total synthesis of (&#x2212;)-penicimutanin a and related congeners
;
_journal_issue 3
_journal_name_full 'Chemical Science'
_journal_page_first 656
_journal_page_last 660
_journal_paper_doi 10.1039/C9SC05252F
_journal_volume 11
_journal_year 2020
_chemical_absolute_configuration ad
_chemical_formula_moiety 'C23 H31 N O7 Si'
_chemical_formula_sum 'C23 H31 N O7 Si'
_chemical_formula_weight 461.58
_chemical_name_common 'compound 21'
_chemical_name_systematic 'compound 21'
_space_group_crystal_system monoclinic
_space_group_IT_number 4
_space_group_name_Hall 'P 2yb'
_space_group_name_H-M_alt 'P 1 21 1'
_atom_sites_solution_hydrogens geom
_atom_sites_solution_primary dual
_audit_creation_date 2018-04-26
_audit_creation_method
;
Olex2 1.2
(compiled 2018.04.18 svn.r3501 for OlexSys, GUI svn.r5488)
;
_audit_update_record
;
2018-05-14 deposited with the CCDC.	2019-11-13 downloaded from the CCDC.
;
_cell_angle_alpha 90
_cell_angle_beta 94.630(5)
_cell_angle_gamma 90
_cell_formula_units_Z 2
_cell_length_a 10.936(4)
_cell_length_b 9.071(3)
_cell_length_c 12.562(5)
_cell_measurement_reflns_used 3625
_cell_measurement_temperature 173(2)
_cell_measurement_theta_max 27.4755
_cell_measurement_theta_min 1.6264
_cell_volume 1242.1(8)
_computing_cell_refinement 'CrystalClear (Rigaku Inc., 2007)'
_computing_data_collection 'CrystalClear (Rigaku Inc., 2007)'
_computing_data_reduction 'CrystalClear (Rigaku Inc., 2007)'
_computing_molecular_graphics 'Olex2 (Dolomanov et al., 2009)'
_computing_publication_material 'CIFTAB (Sheldrick, 2014)'
_computing_structure_refinement 'ShelXL (Sheldrick, 2015)'
_computing_structure_solution 'ShelXT (Sheldrick, 2015)'
_diffrn_ambient_temperature 173.15
_diffrn_measured_fraction_theta_full 0.989
_diffrn_measured_fraction_theta_max 0.987
_diffrn_measurement_device_type 'MM007-HF CCD(Saturn 724+)'
_diffrn_measurement_method '\w scans at fixed \c = 45\%'
_diffrn_radiation_monochromator Confocal
_diffrn_radiation_type MoK\a
_diffrn_radiation_wavelength 0.71073
_diffrn_reflns_av_R_equivalents 0.0397
_diffrn_reflns_av_unetI/netI 0.0449
_diffrn_reflns_Laue_measured_fraction_full 0.989
_diffrn_reflns_Laue_measured_fraction_max 0.987
_diffrn_reflns_limit_h_max 12
_diffrn_reflns_limit_h_min -14
_diffrn_reflns_limit_k_max 11
_diffrn_reflns_limit_k_min -9
_diffrn_reflns_limit_l_max 16
_diffrn_reflns_limit_l_min -16
_diffrn_reflns_number 8505
_diffrn_reflns_point_group_measured_fraction_full 0.918
_diffrn_reflns_point_group_measured_fraction_max 0.895
_diffrn_reflns_theta_full 25.242
_diffrn_reflns_theta_max 27.475
_diffrn_reflns_theta_min 1.626
_diffrn_source 'Rotating Anode'
_exptl_absorpt_coefficient_mu 0.135
_exptl_absorpt_correction_T_max 1.00000
_exptl_absorpt_correction_T_min 0.80177
_exptl_absorpt_correction_type multi-scan
_exptl_absorpt_process_details 'CrystalClear (Rigaku Inc., 2007)'
_exptl_crystal_colour colorless
_exptl_crystal_density_diffrn 1.234
_exptl_crystal_description plate
_exptl_crystal_F_000 492
_exptl_crystal_size_max 0.305
_exptl_crystal_size_mid 0.222
_exptl_crystal_size_min 0.037
_refine_diff_density_max 0.520
_refine_diff_density_min -0.313
_refine_diff_density_rms 0.046
_refine_ls_abs_structure_details
;
 Flack x determined using 1663 quotients [(I+)-(I-)]/[(I+)+(I-)]
 (Parsons, Flack and Wagner, Acta Cryst. B69 (2013) 249-259).
;
_refine_ls_abs_structure_Flack 0.02(11)
_refine_ls_extinction_method none
_refine_ls_goodness_of_fit_ref 1.049
_refine_ls_hydrogen_treatment constr
_refine_ls_matrix_type full
_refine_ls_number_parameters 292
_refine_ls_number_reflns 5103
_refine_ls_number_restraints 1
_refine_ls_restrained_S_all 1.049
_refine_ls_R_factor_all 0.0598
_refine_ls_R_factor_gt 0.0575
_refine_ls_shift/su_max 0.000
_refine_ls_shift/su_mean 0.000
_refine_ls_structure_factor_coef Fsqd
_refine_ls_weighting_details 'w=1/[\s^2^(Fo^2^)+(0.0743P)^2^+0.4190P] where P=(Fo^2^+2Fc^2^)/3'
_refine_ls_weighting_scheme calc
_refine_ls_wR_factor_gt 0.1430
_refine_ls_wR_factor_ref 0.1458
_reflns_Friedel_coverage 0.703
_reflns_Friedel_fraction_full 0.837
_reflns_Friedel_fraction_max 0.789
_reflns_number_gt 4856
_reflns_number_total 5103
_reflns_threshold_expression 'I > 2\s(I)'
_cod_data_source_file c9sc05252f2.cif
_cod_data_source_block mx7026
_cod_depositor_comments
;Adding full bibliography for 1552946--1552947.cif.

 Adding full bibliography for 1552946--1552947.cif.
;
_cod_original_cell_volume 1242.0(8)
_cod_database_code 1552946
_shelx_shelxl_version_number 2016/6
_shelx_space_group_comment
;
The symmetry employed for this shelxl refinement is uniquely defined
by the following loop, which should always be used as a source of
symmetry information in preference to the above space-group names.
They are only intended as comments.
;
_shelx_estimated_absorpt_t_max 0.995
_shelx_estimated_absorpt_t_min 0.960
_olex2_refinement_description
;
1. Fixed Uiso
 At 1.2 times of:
  All C(H) groups, All C(H,H) groups, All N(H) groups
 At 1.5 times of:
  All C(H,H,H) groups
2.a Ternary CH refined with riding coordinates:
 C2(H2), C3(H3), C5(H5), C6(H6), C8(H8), C9(H9)
2.b Secondary CH2 refined with riding coordinates:
 C7(H7A,H7B), C10(H10A,H10B), C12(H12A,H12B), C14(H14A,H14B), C17(H17A,H17B)
2.c Aromatic/amide H refined with riding coordinates:
 N1(H1), C19(H19), C20(H20), C21(H21), C22(H22), C23(H23)
2.d Idealised Me refined as rotating group:
 C11(H11A,H11B,H11C), C13(H13A,H13B,H13C), C15(H15A,H15B,H15C)
;
_olex2_submission_special_instructions 'No special instructions were received'

loop_
_space_group_symop_operation_xyz
'x, y, z'
'-x, y+1/2, -z'

loop_
_atom_site_label
_atom_site_type_symbol
_atom_site_fract_x
_atom_site_fract_y
_atom_site_fract_z
_atom_site_U_iso_or_equiv
_atom_site_adp_type
_atom_site_occupancy
_atom_site_site_symmetry_order
_atom_site_calc_flag
_atom_site_refinement_flags_posn
Si1 Si 0.20931(9) 0.47058(14) 0.69729(9) 0.0465(3) Uani 1 1 d .
C1 C 0.7328(4) 0.5208(5) 1.0320(3) 0.0470(9) Uani 1 1 d .
O1 O 0.5054(2) 0.4841(4) 1.01719(19) 0.0467(6) Uani 1 1 d .
N1 N 0.5474(3) 0.4945(3) 0.5477(2) 0.0343(6) Uani 1 1 d .
H1 H 0.556275 0.590904 0.549167 0.041 Uiso 1 1 calc R
C2 C 0.6074(4) 0.5851(5) 1.0125(3) 0.0429(8) Uani 1 1 d .
H2 H 0.595243 0.688363 1.037468 0.051 Uiso 1 1 calc R
O2 O 0.8160(3) 0.5935(4) 1.0760(3) 0.0745(11) Uani 1 1 d .
O3 O 0.6652(3) 0.2610(3) 0.9889(2) 0.0483(7) Uani 1 1 d .
C3 C 0.5326(3) 0.5369(4) 0.9147(3) 0.0346(7) Uani 1 1 d .
H3 H 0.474467 0.612093 0.881655 0.042 Uiso 1 1 calc R
O4 O 0.4799(2) 0.3305(2) 0.80081(18) 0.0335(5) Uani 1 1 d .
C4 C 0.5805(3) 0.4261(4) 0.8385(2) 0.0311(7) Uani 1 1 d .
C5 C 0.6817(3) 0.3277(4) 0.8884(3) 0.0369(7) Uani 1 1 d .
H5 H 0.724470 0.265428 0.837149 0.044 Uiso 1 1 calc R
O5 O 0.3595(2) 0.4832(3) 0.68552(19) 0.0373(5) Uani 1 1 d .
C6 C 0.7575(3) 0.3738(5) 0.9852(3) 0.0439(9) Uani 1 1 d .
H6 H 0.844797 0.339928 0.991370 0.053 Uiso 1 1 calc R
O6 O 0.5107(3) 0.2952(3) 0.4404(2) 0.0471(7) Uani 1 1 d .
C7 C 0.6225(3) 0.5021(4) 0.7383(2) 0.0332(7) Uani 1 1 d .
H7A H 0.595025 0.606076 0.734327 0.040 Uiso 1 1 calc R
H7B H 0.712952 0.499063 0.737636 0.040 Uiso 1 1 calc R
O7 O 0.5107(3) 0.5270(3) 0.37350(18) 0.0385(6) Uani 1 1 d .
C8 C 0.5613(3) 0.4124(4) 0.6467(2) 0.0306(6) Uani 1 1 d .
H8 H 0.611781 0.322559 0.635898 0.037 Uiso 1 1 calc R
C9 C 0.4420(3) 0.3660(4) 0.6927(2) 0.0311(6) Uani 1 1 d .
H9 H 0.406025 0.277695 0.654248 0.037 Uiso 1 1 calc R
C10 C 0.1772(4) 0.4899(7) 0.8396(4) 0.0660(13) Uani 1 1 d .
H10A H 0.211579 0.403551 0.879800 0.079 Uiso 1 1 calc R
H10B H 0.219662 0.578886 0.869484 0.079 Uiso 1 1 calc R
C11 C 0.0406(6) 0.5021(12) 0.8561(6) 0.113(3) Uani 1 1 d .
H11A H -0.000715 0.409917 0.834131 0.169 Uiso 1 1 calc GR
H11B H 0.004608 0.583726 0.813150 0.169 Uiso 1 1 calc GR
H11C H 0.030444 0.520573 0.931789 0.169 Uiso 1 1 calc GR
C12 C 0.1403(6) 0.6219(9) 0.6169(5) 0.094(3) Uani 1 1 d .
H12A H 0.156776 0.606531 0.541362 0.113 Uiso 1 1 calc R
H12B H 0.050277 0.619712 0.620917 0.113 Uiso 1 1 calc R
C13 C 0.1878(8) 0.7715(10) 0.6522(10) 0.159(5) Uani 1 1 d .
H13A H 0.140556 0.848127 0.612252 0.239 Uiso 1 1 calc GR
H13B H 0.274503 0.779774 0.638545 0.239 Uiso 1 1 calc GR
H13C H 0.179232 0.783768 0.728742 0.239 Uiso 1 1 calc GR
C14 C 0.1537(6) 0.2781(9) 0.6521(6) 0.095(2) Uani 1 1 d .
H14A H 0.198247 0.204898 0.699108 0.115 Uiso 1 1 calc R
H14B H 0.065786 0.270419 0.664747 0.115 Uiso 1 1 calc R
C15 C 0.1666(7) 0.2353(10) 0.5436(7) 0.111(3) Uani 1 1 d .
H15A H 0.119300 0.302773 0.495223 0.167 Uiso 1 1 calc GR
H15B H 0.135857 0.134608 0.532128 0.167 Uiso 1 1 calc GR
H15C H 0.253308 0.239372 0.529397 0.167 Uiso 1 1 calc GR
C16 C 0.5214(3) 0.4270(4) 0.4542(2) 0.0325(7) Uani 1 1 d .
C17 C 0.4694(3) 0.4703(5) 0.2692(2) 0.0392(7) Uani 1 1 d .
H17A H 0.504063 0.370544 0.260786 0.047 Uiso 1 1 calc R
H17B H 0.500835 0.534583 0.213793 0.047 Uiso 1 1 calc R
C18 C 0.3323(3) 0.4623(4) 0.2520(3) 0.0417(8) Uani 1 1 d .
C19 C 0.2569(4) 0.5222(6) 0.3247(4) 0.0605(12) Uani 1 1 d .
H19 H 0.291680 0.564846 0.389248 0.073 Uiso 1 1 calc R
C20 C 0.1316(5) 0.5195(10) 0.3027(5) 0.096(3) Uani 1 1 d .
H20 H 0.080083 0.558881 0.352966 0.115 Uiso 1 1 calc R
C21 C 0.0807(5) 0.4609(13) 0.2097(5) 0.115(3) Uani 1 1 d .
H21 H -0.005607 0.464539 0.193536 0.138 Uiso 1 1 calc R
C22 C 0.1566(5) 0.3947(11) 0.1371(4) 0.099(3) Uani 1 1 d .
H22 H 0.121362 0.347944 0.074284 0.119 Uiso 1 1 calc R
C23 C 0.2808(4) 0.3988(6) 0.1584(3) 0.0588(12) Uani 1 1 d .
H23 H 0.332431 0.357834 0.108794 0.071 Uiso 1 1 calc R

loop_
_atom_site_aniso_label
_atom_site_aniso_U_11
_atom_site_aniso_U_22
_atom_site_aniso_U_33
_atom_site_aniso_U_23
_atom_site_aniso_U_13
_atom_site_aniso_U_12
Si1 0.0332(5) 0.0587(7) 0.0472(5) -0.0044(5) 0.0000(4) 0.0006(5)
C1 0.051(2) 0.058(3) 0.0303(17) -0.0029(16) -0.0045(15) -0.0042(17)
O1 0.0464(13) 0.0623(17) 0.0330(12) 0.0017(13) 0.0131(10) -0.0001(13)
N1 0.0546(16) 0.0200(13) 0.0285(13) -0.0009(10) 0.0062(11) -0.0008(11)
C2 0.050(2) 0.049(2) 0.0299(16) -0.0083(16) 0.0061(14) -0.0019(17)
O2 0.062(2) 0.081(2) 0.075(2) -0.026(2) -0.0229(17) -0.0042(17)
O3 0.0514(15) 0.0463(16) 0.0463(15) 0.0167(12) -0.0021(12) -0.0028(12)
C3 0.0376(17) 0.0356(17) 0.0309(16) -0.0003(14) 0.0047(12) 0.0008(13)
O4 0.0376(11) 0.0313(12) 0.0314(11) 0.0036(9) 0.0012(9) -0.0066(9)
C4 0.0344(15) 0.0326(16) 0.0260(14) -0.0012(12) 0.0016(11) -0.0037(12)
C5 0.0376(16) 0.0367(19) 0.0363(17) 0.0007(14) 0.0031(13) 0.0041(13)
O5 0.0359(11) 0.0320(12) 0.0440(12) 0.0024(11) 0.0029(9) 0.0017(10)
C6 0.0372(18) 0.051(2) 0.0419(19) 0.0086(17) -0.0040(14) 0.0014(16)
O6 0.082(2) 0.0218(12) 0.0376(13) -0.0049(10) 0.0076(12) -0.0050(12)
C7 0.0380(15) 0.0325(18) 0.0295(14) -0.0019(12) 0.0050(12) -0.0045(12)
O7 0.0651(16) 0.0255(12) 0.0250(11) -0.0014(9) 0.0053(10) -0.0070(10)
C8 0.0383(15) 0.0249(15) 0.0287(15) 0.0002(12) 0.0032(12) 0.0022(12)
C9 0.0372(15) 0.0259(15) 0.0298(14) 0.0011(12) -0.0009(12) -0.0022(12)
C10 0.055(2) 0.085(4) 0.060(3) 0.015(3) 0.021(2) 0.008(3)
C11 0.073(4) 0.166(8) 0.106(5) 0.016(5) 0.051(4) 0.019(5)
C12 0.065(3) 0.139(7) 0.081(4) 0.053(4) 0.019(3) 0.052(4)
C13 0.109(6) 0.096(6) 0.282(14) 0.103(8) 0.078(7) 0.050(5)
C14 0.055(3) 0.122(6) 0.109(5) -0.036(5) 0.003(3) -0.019(3)
C15 0.084(5) 0.118(6) 0.125(6) -0.050(5) -0.027(4) -0.005(4)
C16 0.0451(17) 0.0245(16) 0.0286(15) -0.0010(12) 0.0082(12) -0.0013(12)
C17 0.0564(19) 0.0364(17) 0.0256(14) -0.0035(15) 0.0085(13) -0.0051(17)
C18 0.0539(19) 0.0385(19) 0.0334(15) 0.0100(16) 0.0070(13) 0.0052(17)
C19 0.063(3) 0.075(3) 0.045(2) 0.008(2) 0.0107(18) 0.023(2)
C20 0.067(3) 0.157(7) 0.066(3) 0.030(4) 0.018(3) 0.043(4)
C21 0.049(3) 0.226(10) 0.069(3) 0.045(5) -0.008(2) 0.014(5)
C22 0.065(3) 0.185(8) 0.046(3) 0.016(4) -0.006(2) -0.025(4)
C23 0.053(2) 0.086(3) 0.0371(19) 0.004(2) 0.0040(16) -0.011(2)

loop_
_atom_type_symbol
_atom_type_description
_atom_type_scat_dispersion_real
_atom_type_scat_dispersion_imag
_atom_type_scat_source
C C 0.0033 0.0016 'International Tables Vol C Tables 4.2.6.8 and 6.1.1.4'
H H 0.0000 0.0000 'International Tables Vol C Tables 4.2.6.8 and 6.1.1.4'
N N 0.0061 0.0033 'International Tables Vol C Tables 4.2.6.8 and 6.1.1.4'
O O 0.0106 0.0060 'International Tables Vol C Tables 4.2.6.8 and 6.1.1.4'
Si Si 0.0817 0.0704 'International Tables Vol C Tables 4.2.6.8 and 6.1.1.4'

loop_
_geom_angle_atom_site_label_1
_geom_angle_atom_site_label_2
_geom_angle_atom_site_label_3
_geom_angle
O5 Si1 C10 110.09(18)
O5 Si1 C12 105.4(2)
O5 Si1 C14 109.1(2)
C10 Si1 C14 106.9(3)
C12 Si1 C10 111.0(3)
C12 Si1 C14 114.4(4)
O2 C1 C2 120.4(4)
O2 C1 C6 120.7(4)
C6 C1 C2 118.6(3)
C3 O1 C2 62.2(2)
C8 N1 H1 119.3
C16 N1 H1 119.3
C16 N1 C8 121.3(3)
C1 C2 H2 117.2
O1 C2 C1 116.5(4)
O1 C2 H2 117.2
O1 C2 C3 58.2(2)
C3 C2 C1 117.3(3)
C3 C2 H2 117.2
C5 O3 C6 62.0(2)
O1 C3 C2 59.6(2)
O1 C3 H3 115.6
O1 C3 C4 117.2(3)
C2 C3 H3 115.6
C2 C3 C4 121.6(3)
C4 C3 H3 115.6
C9 O4 C4 109.3(2)
C3 C4 C5 114.1(3)
C3 C4 C7 111.2(3)
O4 C4 C3 108.2(3)
O4 C4 C5 107.0(3)
O4 C4 C7 105.6(2)
C5 C4 C7 110.2(3)
O3 C5 C4 118.4(3)
O3 C5 H5 115.5
O3 C5 C6 59.5(2)
C4 C5 H5 115.5
C6 C5 C4 121.1(3)
C6 C5 H5 115.5
C9 O5 Si1 125.5(2)
C1 C6 H6 116.5
O3 C6 C1 118.2(3)
O3 C6 C5 58.5(2)
O3 C6 H6 116.5
C5 C6 C1 118.1(3)
C5 C6 H6 116.5
C4 C7 H7A 111.0
C4 C7 H7B 111.0
H7A C7 H7B 109.0
C8 C7 C4 103.7(3)
C8 C7 H7A 111.0
C8 C7 H7B 111.0
C16 O7 C17 116.2(3)
N1 C8 C7 112.6(3)
N1 C8 H8 108.9
N1 C8 C9 115.7(3)
C7 C8 H8 108.9
C7 C8 C9 101.4(2)
C9 C8 H8 108.9
O4 C9 C8 103.4(2)
O4 C9 H9 110.6
O5 C9 O4 111.8(3)
O5 C9 C8 109.5(3)
O5 C9 H9 110.6
C8 C9 H9 110.6
Si1 C10 H10A 108.8
Si1 C10 H10B 108.8
H10A C10 H10B 107.7
C11 C10 Si1 113.6(4)
C11 C10 H10A 108.8
C11 C10 H10B 108.8
C10 C11 H11A 109.5
C10 C11 H11B 109.5
C10 C11 H11C 109.5
H11A C11 H11B 109.5
H11A C11 H11C 109.5
H11B C11 H11C 109.5
Si1 C12 H12A 108.9
Si1 C12 H12B 108.9
H12A C12 H12B 107.7
C13 C12 Si1 113.3(5)
C13 C12 H12A 108.9
C13 C12 H12B 108.9
C12 C13 H13A 109.5
C12 C13 H13B 109.5
C12 C13 H13C 109.5
H13A C13 H13B 109.5
H13A C13 H13C 109.5
H13B C13 H13C 109.5
Si1 C14 H14A 107.7
Si1 C14 H14B 107.7
H14A C14 H14B 107.1
C15 C14 Si1 118.3(6)
C15 C14 H14A 107.7
C15 C14 H14B 107.7
C14 C15 H15A 109.5
C14 C15 H15B 109.5
C14 C15 H15C 109.5
H15A C15 H15B 109.5
H15A C15 H15C 109.5
H15B C15 H15C 109.5
N1 C16 O7 110.5(3)
O6 C16 N1 126.1(3)
O6 C16 O7 123.4(3)
O7 C17 H17A 109.1
O7 C17 H17B 109.1
O7 C17 C18 112.6(3)
H17A C17 H17B 107.8
C18 C17 H17A 109.1
C18 C17 H17B 109.1
C19 C18 C17 121.7(4)
C23 C18 C17 118.4(3)
C23 C18 C19 119.8(4)
C18 C19 H19 120.2
C20 C19 C18 119.7(5)
C20 C19 H19 120.2
C19 C20 H20 119.6
C21 C20 C19 120.8(6)
C21 C20 H20 119.6
C20 C21 H21 120.1
C20 C21 C22 119.9(5)
C22 C21 H21 120.1
C21 C22 H22 120.4
C23 C22 C21 119.2(6)
C23 C22 H22 120.4
C18 C23 H23 119.7
C22 C23 C18 120.5(5)
C22 C23 H23 119.7

loop_
_geom_bond_atom_site_label_1
_geom_bond_atom_site_label_2
_geom_bond_distance
Si1 O5 1.665(3)
Si1 C10 1.857(5)
Si1 C12 1.831(6)
Si1 C14 1.920(7)
C1 C2 1.492(6)
C1 O2 1.220(5)
C1 C6 1.491(6)
O1 C2 1.448(5)
O1 C3 1.427(4)
N1 H1 0.8800
N1 C8 1.446(4)
N1 C16 1.334(4)
C2 H2 1.0000
C2 C3 1.485(5)
O3 C5 1.425(4)
O3 C6 1.440(5)
C3 H3 1.0000
C3 C4 1.511(5)
O4 C4 1.450(4)
O4 C9 1.424(4)
C4 C5 1.517(4)
C4 C7 1.538(4)
C5 H5 1.0000
C5 C6 1.476(5)
O5 C9 1.392(4)
C6 H6 1.0000
O6 C16 1.212(4)
C7 H7A 0.9900
C7 H7B 0.9900
C7 C8 1.520(4)
O7 C16 1.358(4)
O7 C17 1.446(4)
C8 H8 1.0000
C8 C9 1.528(4)
C9 H9 1.0000
C10 H10A 0.9900
C10 H10B 0.9900
C10 C11 1.528(7)
C11 H11A 0.9800
C11 H11B 0.9800
C11 H11C 0.9800
C12 H12A 0.9900
C12 H12B 0.9900
C12 C13 1.506(14)
C13 H13A 0.9800
C13 H13B 0.9800
C13 H13C 0.9800
C14 H14A 0.9900
C14 H14B 0.9900
C14 C15 1.434(10)
C15 H15A 0.9800
C15 H15B 0.9800
C15 H15C 0.9800
C17 H17A 0.9900
C17 H17B 0.9900
C17 C18 1.499(5)
C18 C19 1.390(6)
C18 C23 1.387(6)
C19 H19 0.9500
C19 C20 1.376(7)
C20 H20 0.9500
C20 C21 1.360(10)
C21 H21 0.9500
C21 C22 1.415(10)
C22 H22 0.9500
C22 C23 1.364(7)
C23 H23 0.9500

loop_
_geom_hbond_atom_site_label_D
_geom_hbond_atom_site_label_H
_geom_hbond_atom_site_label_A
_geom_hbond_distance_DH
_geom_hbond_distance_HA
_geom_hbond_distance_DA
_geom_hbond_angle_DHA
_geom_hbond_site_symmetry_A
N1 H1 O6 0.88 2.00 2.808(4) 151.8 2_656

loop_
_geom_torsion_atom_site_label_1
_geom_torsion_atom_site_label_2
_geom_torsion_atom_site_label_3
_geom_torsion_atom_site_label_4
_geom_torsion
Si1 O5 C9 O4 -82.2(3)
Si1 O5 C9 C8 163.8(2)
C1 C2 C3 O1 105.8(4)
C1 C2 C3 C4 0.6(5)
O1 C2 C3 C4 -105.1(4)
O1 C3 C4 O4 72.3(3)
O1 C3 C4 C5 -46.6(4)
O1 C3 C4 C7 -172.1(3)
N1 C8 C9 O4 -162.9(3)
N1 C8 C9 O5 -43.5(4)
C2 C1 C6 O3 -41.5(5)
C2 C1 C6 C5 25.9(5)
C2 O1 C3 C4 112.5(3)
C2 C3 C4 O4 141.7(3)
C2 C3 C4 C5 22.8(5)
C2 C3 C4 C7 -102.7(4)
O2 C1 C2 O1 -146.9(4)
O2 C1 C2 C3 147.0(4)
O2 C1 C6 O3 145.8(4)
O2 C1 C6 C5 -146.9(4)
O3 C5 C6 C1 -107.5(4)
C3 O1 C2 C1 -107.0(3)
C3 C4 C5 O3 46.9(4)
C3 C4 C5 C6 -22.7(5)
C3 C4 C7 C8 -131.2(3)
O4 C4 C5 O3 -72.7(4)
O4 C4 C5 C6 -142.3(3)
O4 C4 C7 C8 -14.0(3)
C4 O4 C9 O5 -84.3(3)
C4 O4 C9 C8 33.4(3)
C4 C5 C6 C1 -0.7(5)
C4 C5 C6 O3 106.8(4)
C4 C7 C8 N1 157.0(3)
C4 C7 C8 C9 32.7(3)
C5 O3 C6 C1 107.3(4)
C5 C4 C7 C8 101.3(3)
O5 Si1 C10 C11 171.6(5)
O5 Si1 C12 C13 -58.7(6)
C6 C1 C2 O1 40.4(5)
C6 C1 C2 C3 -25.7(5)
C6 O3 C5 C4 -111.3(4)
C7 C4 C5 O3 172.9(3)
C7 C4 C5 C6 103.3(4)
C7 C8 C9 O4 -40.7(3)
C7 C8 C9 O5 78.7(3)
O7 C17 C18 C19 8.0(5)
O7 C17 C18 C23 -174.9(4)
C8 N1 C16 O6 -2.5(6)
C8 N1 C16 O7 178.9(3)
C9 O4 C4 C3 107.0(3)
C9 O4 C4 C5 -129.7(3)
C9 O4 C4 C7 -12.3(3)
C10 Si1 O5 C9 88.7(3)
C10 Si1 C12 C13 60.5(6)
C12 Si1 O5 C9 -151.6(4)
C12 Si1 C10 C11 55.3(6)
C14 Si1 O5 C9 -28.4(4)
C14 Si1 C10 C11 -70.0(6)
C14 Si1 C12 C13 -178.5(5)
C16 N1 C8 C7 165.0(3)
C16 N1 C8 C9 -79.0(4)
C16 O7 C17 C18 85.2(4)
C17 O7 C16 N1 -173.4(3)
C17 O7 C16 O6 7.9(5)
C17 C18 C19 C20 176.4(5)
C17 C18 C23 C22 -177.2(6)
C18 C19 C20 C21 -1.1(10)
C19 C18 C23 C22 0.0(8)
C19 C20 C21 C22 3.5(13)
C20 C21 C22 C23 -4.1(13)
C21 C22 C23 C18 2.3(11)
C23 C18 C19 C20 -0.7(7)
